data_4127081
loop_
_publ_author_name
'Forse, Alexander C.'
'Gonzalez, Miguel I.'
'Siegelman, Rebecca L.'
'Witherspoon, Velencia J.'
'Jawahery, Sudi'
'Mercado, Rocio'
'Milner, Phillip J.'
'Martell, Jeffrey D.'
'Smit, Berend'
'Bl\"umich, Bernhard'
'Long, Jeffrey R.'
'Reimer, Jeffrey A.'

_publ_section_title
;
 Unexpected Diffusion Anisotropy of Carbon Dioxide in the Metal-Organic
 Framework Zn2(dobpdc).
;
_journal_name_full 'Journal of the American Chemical Society'
_journal_paper_doi 10.1021/jacs.7b09453
_journal_year 2018
_chemical_formula_moiety 'C14 H6 O6 Zn2'
_chemical_formula_sum 'C14 H6 O6 Zn2'
_chemical_formula_weight 400.93
_chemical_name_common Zn2(dobpdc)
_space_group_crystal_system trigonal
_space_group_IT_number 152
_space_group_name_Hall 'P 31 2"'
_space_group_name_H-M_alt 'P 31 2 1'
_symmetry_space_group_name_Hall 'P 31 2"'
_symmetry_space_group_name_H-M 'P 31 2 1'
_atom_sites_solution_hydrogens geom
_atom_sites_solution_primary dual
_atom_sites_solution_secondary difmap
_audit_creation_date 2018-01-20
_audit_creation_method
;
Olex2 1.2
(compiled 2017.08.10 svn.r3461 for OlexSys, GUI svn.r5381)
;
_cell_angle_alpha 90
_cell_angle_beta 90
_cell_angle_gamma 120
_cell_formula_units_Z 3
_cell_length_a 21.657(2)
_cell_length_b 21.657(2)
_cell_length_c 6.7666(7)
_cell_measurement_reflns_used 9996
_cell_measurement_temperature 298(2)
_cell_measurement_theta_max 31.543
_cell_measurement_theta_min 2.368
_cell_volume 2748.5(5)
_computing_cell_refinement 'SAINT V8.38A (?, 2016)'
_computing_data_collection 'Bruker APEX3'
_computing_data_reduction 'SAINT V8.38A (?, 2016)'
_computing_molecular_graphics 'Olex2 (Dolomanov et al., 2009)'
_computing_publication_material 'Olex2 (Dolomanov et al., 2009)'
_computing_structure_refinement 'ShelXL (Sheldrick, 2015)'
_computing_structure_solution 'ShelXT (Sheldrick, 2015)'
_diffrn_ambient_temperature 298(2)
_diffrn_detector_area_resol_mean 10.42
_diffrn_measured_fraction_theta_full 0.999
_diffrn_measured_fraction_theta_max 0.999
_diffrn_measurement_device_type 'Bruker D8 with PHOTON100 CMOS detector'
_diffrn_measurement_method '\f and \w shutterless scans'
_diffrn_radiation_monochromator 'silicon 111'
_diffrn_radiation_type synchrotron
_diffrn_radiation_wavelength 0.7749
_diffrn_reflns_av_R_equivalents 0.0520
_diffrn_reflns_av_unetI/netI 0.0315
_diffrn_reflns_Laue_measured_fraction_full 0.999
_diffrn_reflns_Laue_measured_fraction_max 0.999
_diffrn_reflns_limit_h_max 26
_diffrn_reflns_limit_h_min -26
_diffrn_reflns_limit_k_max 26
_diffrn_reflns_limit_k_min -26
_diffrn_reflns_limit_l_max 8
_diffrn_reflns_limit_l_min -8
_diffrn_reflns_number 25715
_diffrn_reflns_point_group_measured_fraction_full 0.999
_diffrn_reflns_point_group_measured_fraction_max 0.999
_diffrn_reflns_theta_full 27.706
_diffrn_reflns_theta_max 28.560
_diffrn_reflns_theta_min 2.051
_diffrn_source 'Advanced Light Source station 11.3.1'
_diffrn_standards_number 0
_exptl_absorpt_coefficient_mu 1.665
_exptl_absorpt_correction_T_max 0.916
_exptl_absorpt_correction_T_min 0.625
_exptl_absorpt_correction_type multi-scan
_exptl_absorpt_process_details
;
SADABS-2016/2 (Bruker,2016) was used for absorption correction.
wR2(int) was 0.1249 before and 0.0599 after correction.
The Ratio of minimum to maximum transmission is 0.6819.
The \l/2 correction factor is Not present.
;
_exptl_crystal_colour yellow
_exptl_crystal_colour_primary yellow
_exptl_crystal_density_diffrn 0.727
_exptl_crystal_density_method 'not measured'
_exptl_crystal_description prism
_exptl_crystal_F_000 594
_exptl_crystal_size_max 0.1071
_exptl_crystal_size_mid 0.05355
_exptl_crystal_size_min 0.05355
_refine_diff_density_max 0.393
_refine_diff_density_min -0.357
_refine_diff_density_rms 0.055
_refine_ls_abs_structure_details
;
 Refined as an inversion twin.
;
_refine_ls_abs_structure_Flack 0.38(2)
_refine_ls_extinction_method none
_refine_ls_goodness_of_fit_ref 1.098
_refine_ls_hydrogen_treatment constr
_refine_ls_matrix_type full
_refine_ls_number_parameters 101
_refine_ls_number_reflns 3625
_refine_ls_number_restraints 0
_refine_ls_restrained_S_all 1.098
_refine_ls_R_factor_all 0.0413
_refine_ls_R_factor_gt 0.0328
_refine_ls_shift/su_max 0.000
_refine_ls_shift/su_mean 0.000
_refine_ls_structure_factor_coef Fsqd
_refine_ls_weighting_details 'w=1/[\s^2^(Fo^2^)+(0.0376P)^2^+0.5903P] where P=(Fo^2^+2Fc^2^)/3'
_refine_ls_weighting_scheme calc
_refine_ls_wR_factor_gt 0.0754
_refine_ls_wR_factor_ref 0.0788
_reflns_Friedel_coverage 0.849
_reflns_Friedel_fraction_full 1.000
_reflns_Friedel_fraction_max 1.000
_reflns_number_gt 3215
_reflns_number_total 3625
_reflns_threshold_expression 'I > 2\s(I)'
_cod_data_source_file ja7b09453_si_002.cif
_cod_data_source_block gcell133s
_cod_original_cell_volume 2748.5(6)
_cod_database_code 4127081
_shelx_shelxl_version_number 2017/1
_shelx_space_group_comment
;
The symmetry employed for this shelxl refinement is uniquely defined
by the following loop, which should always be used as a source of
symmetry information in preference to the above space-group names.
They are only intended as comments.
;
_shelx_estimated_absorpt_t_max 0.916
_shelx_estimated_absorpt_t_min 0.842
_olex2_refinement_description
;
1. Twinned data refinement
 Scales: 0.62(2)
 0.38(2)
2. Fixed Uiso
 At 1.2 times of:
  All C(H) groups
3.a Aromatic/amide H refined with riding coordinates:
 C3(H3), C6(H6), C5(H5)
;
_olex2_submission_special_instructions 'No special instructions were received'

loop_
_space_group_symop_operation_xyz
'x, y, z'
'-y, x-y, z+1/3'
'-x+y, -x, z+2/3'
'y, x, -z'
'x-y, -y, -z+2/3'
'-x, -x+y, -z+1/3'

loop_
_atom_site_label
_atom_site_type_symbol
_atom_site_fract_x
_atom_site_fract_y
_atom_site_fract_z
_atom_site_U_iso_or_equiv
_atom_site_adp_type
_atom_site_occupancy
_atom_site_site_symmetry_order
_atom_site_calc_flag
_atom_site_refinement_flags_posn
Zn1 Zn 0.38083(2) 0.66221(2) -0.02098(5) 0.03149(13) Uani 1 1 d .
O1 O 0.34244(17) 0.58471(15) 0.7746(3) 0.0370(7) Uani 1 1 d .
O3 O 0.41287(18) 0.61843(18) 0.1824(4) 0.0414(8) Uani 1 1 d .
O2 O 0.35312(18) 0.63804(17) 0.4108(4) 0.0483(9) Uani 1 1 d .
C1 C 0.3764(2) 0.5539(2) 0.6915(5) 0.0375(10) Uani 1 1 d .
C7 C 0.3887(2) 0.6094(2) 0.3545(6) 0.0359(10) Uani 1 1 d .
C2 C 0.3993(2) 0.5637(2) 0.4920(6) 0.0357(10) Uani 1 1 d .
C3 C 0.4342(3) 0.5284(3) 0.4238(6) 0.0460(12) Uani 1 1 d .
H3 H 0.449778 0.535614 0.293360 0.055 Uiso 1 1 calc R
C4 C 0.4468(3) 0.4836(3) 0.5385(6) 0.0505(13) Uani 1 1 d .
C6 C 0.3898(3) 0.5091(3) 0.8073(6) 0.0571(14) Uani 1 1 d .
H6 H 0.375613 0.502315 0.939009 0.069 Uiso 1 1 calc R
C5 C 0.4232(3) 0.4745(3) 0.7344(6) 0.0637(16) Uani 1 1 d .
H5 H 0.430406 0.444279 0.816763 0.076 Uiso 1 1 calc R

loop_
_atom_site_aniso_label
_atom_site_aniso_U_11
_atom_site_aniso_U_22
_atom_site_aniso_U_33
_atom_site_aniso_U_23
_atom_site_aniso_U_13
_atom_site_aniso_U_12
Zn1 0.0410(3) 0.0369(3) 0.02007(18) -0.0002(2) -0.00094(19) 0.0221(2)
O1 0.060(2) 0.0510(17) 0.0178(11) -0.0021(11) 0.0014(13) 0.0408(17)
O3 0.060(2) 0.066(2) 0.0194(12) 0.0073(14) 0.0069(14) 0.0475(18)
O2 0.079(2) 0.070(2) 0.0284(14) 0.0178(14) 0.0173(14) 0.0619(19)
C1 0.057(3) 0.053(3) 0.0205(19) -0.0047(18) -0.0032(18) 0.041(2)
C7 0.044(2) 0.052(3) 0.024(2) -0.0031(17) -0.0043(17) 0.033(2)
C2 0.049(2) 0.054(3) 0.0214(19) 0.0000(18) -0.0015(18) 0.038(2)
C3 0.068(3) 0.077(3) 0.0191(19) 0.001(2) 0.002(2) 0.056(3)
C4 0.081(4) 0.083(4) 0.025(2) -0.001(2) -0.001(2) 0.068(3)
C6 0.107(5) 0.085(4) 0.0188(19) 0.007(2) 0.009(2) 0.077(4)
C5 0.118(5) 0.099(4) 0.025(2) 0.011(3) 0.008(3) 0.092(4)

loop_
_atom_type_symbol
_atom_type_description
_atom_type_scat_dispersion_real
_atom_type_scat_dispersion_imag
_atom_type_scat_source
C C 0.004 0.002 'ANOMDisVal Program in PLATON Spek, A. L. J. Appl. Crystallogr. 2003, 36, 7-13'
H H 0 0 'ANOMDisVal Program in PLATON Spek, A. L. J. Appl. Crystallogr. 2003, 36, 7-13'
O O 0.013 0.007 'ANOMDisVal Program in PLATON Spek, A. L. J. Appl. Crystallogr. 2003, 36, 7-13'
Zn Zn 0.228 1.672 'ANOMDisVal Program in PLATON Spek, A. L. J. Appl. Crystallogr. 2003, 36, 7-13'

loop_
_geom_angle_atom_site_label_1
_geom_angle_atom_site_label_2
_geom_angle_atom_site_label_3
_geom_angle
_geom_angle_site_symmetry_1
_geom_angle_site_symmetry_3
Zn1 Zn1 Zn1 112.873(19) 2_665 3_564
O1 Zn1 Zn1 142.57(9) 1_554 2_665
O1 Zn1 Zn1 43.29(8) 1_554 3_564
O1 Zn1 Zn1 119.76(8) 2_664 3_564
O1 Zn1 Zn1 43.11(7) 2_664 2_665
O1 Zn1 O1 160.72(12) 1_554 2_664
O1 Zn1 O2 97.26(12) 1_554 3_564
O1 Zn1 O2 80.91(10) 2_664 2_664
O1 Zn1 O2 81.39(12) 2_664 3_564
O1 Zn1 O2 79.84(10) 1_554 2_664
O3 Zn1 Zn1 85.72(7) . 2_665
O3 Zn1 Zn1 139.40(10) . 3_564
O3 Zn1 O1 100.14(12) . 1_554
O3 Zn1 O1 98.74(13) . 2_664
O3 Zn1 O2 105.43(13) . 3_564
O3 Zn1 O2 171.51(13) . 2_664
O2 Zn1 Zn1 70.96(8) 3_564 3_564
O2 Zn1 Zn1 99.49(9) 2_664 2_665
O2 Zn1 Zn1 46.18(8) 3_564 2_665
O2 Zn1 Zn1 44.23(7) 2_664 3_564
O2 Zn1 O2 82.95(4) 3_564 2_664
Zn1 O1 Zn1 93.60(12) 1_556 3_565
C1 O1 Zn1 128.9(2) . 3_565
C1 O1 Zn1 127.3(3) . 1_556
C7 O3 Zn1 120.1(3) . .
Zn1 O2 Zn1 89.58(11) 2_665 3_565
C7 O2 Zn1 135.9(3) . 2_665
C7 O2 Zn1 134.5(3) . 3_565
O1 C1 C2 124.4(4) . .
O1 C1 C6 118.1(3) . .
C6 C1 C2 117.5(4) . .
O3 C7 O2 120.9(4) . .
O3 C7 C2 120.2(4) . .
O2 C7 C2 118.8(3) . .
C1 C2 C7 123.1(4) . .
C3 C2 C1 118.6(4) . .
C3 C2 C7 118.3(4) . .
C2 C3 H3 118.2 . .
C4 C3 C2 123.6(4) . .
C4 C3 H3 118.2 . .
C3 C4 C4 122.3(4) . 4_556
C3 C4 C5 116.6(4) . .
C5 C4 C4 121.1(5) . 4_556
C1 C6 H6 118.9 . .
C5 C6 C1 122.2(4) . .
C5 C6 H6 118.9 . .
C4 C5 H5 119.3 . .
C6 C5 C4 121.4(4) . .
C6 C5 H5 119.3 . .

loop_
_geom_bond_atom_site_label_1
_geom_bond_atom_site_label_2
_geom_bond_distance
_geom_bond_site_symmetry_2
Zn1 Zn1 2.9304(5) 3_564
Zn1 Zn1 2.9304(5) 2_665
Zn1 O1 2.013(3) 2_664
Zn1 O1 2.007(3) 1_554
Zn1 O3 1.983(3) .
Zn1 O2 2.044(3) 3_564
Zn1 O2 2.114(3) 2_664
O1 C1 1.339(5) .
O3 C7 1.251(5) .
O2 C7 1.265(5) .
C1 C2 1.417(5) .
C1 C6 1.387(6) .
C7 C2 1.459(6) .
C2 C3 1.394(6) .
C3 H3 0.9300 .
C3 C4 1.372(6) .
C4 C4 1.476(8) 4_556
C4 C5 1.398(6) .
C6 H6 0.9300 .
C6 C5 1.368(6) .
C5 H5 0.9300 .

loop_
_twin_individual_id
_twin_individual_mass_fraction_refined
1 0.62(2)
2 0.38(2)
